data_1521082
loop_
_publ_author_name
'Gladyshevskii, E.I.'
'Nakonechna, N.Z.'
'Cenzual, K.'
'Gladyshevskii, R.E.'
'Jorda, J.L.'
'Hladyshevskii, E.I.'

_publ_section_title
;
 Crystal structures of Pr Alx Ge2-x compounds
;
_journal_name_full 'Journal of Alloys Compd.'
_journal_page_first 265
_journal_page_last 271
_journal_volume 296
_journal_year 2000
_chemical_formula_sum 'Al1.476 Ge0.524 Pr'
_chemical_name_systematic 'Pr (Al1.476 Ge0.524)'
_space_group_IT_number 191
_symmetry_space_group_name_Hall '-P 6 2'
_symmetry_space_group_name_H-M 'P 6/m m m'
_cell_angle_alpha 90
_cell_angle_beta 90
_cell_angle_gamma 120
_cell_formula_units_Z 1
_cell_length_a 4.3223
_cell_length_b 4.3223
_cell_length_c 4.2585
_cell_volume 68.900
_citation_journal_id_ASTM JALCEU
_cod_data_source_file Gladyshevskii_JALCEU_2000_1178.cif
_cod_data_source_block Al1.476Ge0.524Pr1
_cod_original_cell_volume 68.89967
_cod_original_formula_sum 'Al1.476 Ge0.524 Pr1'
_cod_database_code 1521082

loop_
_symmetry_equiv_pos_as_xyz
x,y,z
x-y,x,z
-y,x-y,z
-x,-y,z
-x+y,-x,z
y,-x+y,z
-y,-x,-z
x-y,-y,-z
x,x-y,-z
y,x,-z
-x+y,y,-z
-x,-x+y,-z
-x,-y,-z
-x+y,-x,-z
y,-x+y,-z
x,y,-z
x-y,x,-z
-y,x-y,-z
y,x,z
-x+y,y,z
-x,-x+y,z
-y,-x,z
x-y,-y,z
x,x-y,z

loop_
_atom_site_label
_atom_site_type_symbol
_atom_site_fract_x
_atom_site_fract_y
_atom_site_fract_z
_atom_site_occupancy
_atom_site_U_iso_or_equiv
Pr1 Pr 0 0 0 1 0.0
Al1 Al 0.3333 0.6667 0.5 0.738 0.0
Ge1 Ge 0.3333 0.6667 0.5 0.262 0.0
